data_9011776
loop_
_publ_author_name
'Yamnova, N. A.'
'Puscharovskii, D. Y.'
'Mernaf, T.'
'Kalinin, V. V.'
'Kalacheva, L. V.'

_publ_section_title
;
 Crystal structure of a new natural Na, Ba, Mn-fluorosilicate
;
_journal_name_full Kristallografiya
_journal_page_first 345
_journal_page_last 351
_journal_volume 37
_journal_year 1992
_chemical_formula_sum 'Ba3 F H4 Mn4 Na O22 Si6'
_chemical_name_mineral Strakhovite
_space_group_IT_number 62
_symmetry_space_group_name_Hall '-P 2ac 2n'
_symmetry_space_group_name_H-M 'P n m a'
_cell_angle_alpha 90
_cell_angle_beta 90
_cell_angle_gamma 90
_cell_formula_units_Z 4
_cell_length_a 23.42
_cell_length_b 12.266
_cell_length_c 7.181
_cell_volume 2062.884
_database_code_amcsd 0014192
_exptl_crystal_density_diffrn 3.858
_cod_original_formula_sum 'Ba3 Mn4 Na Si6 O22 F H4'
_cod_database_code 9011776

loop_
_space_group_symop_operation_xyz
x,y,z
x,1/2-y,z
-x,1/2+y,-z
1/2-x,1/2+y,1/2+z
1/2+x,1/2-y,1/2-z
1/2+x,y,1/2-z
1/2-x,-y,1/2+z
-x,-y,-z

loop_
_atom_site_label
_atom_site_fract_x
_atom_site_fract_y
_atom_site_fract_z
_atom_site_U_iso_or_equiv
_atom_site_type_symbol
_atom_site_attached_hydrogens
Ba1 0.00280 0.25000 0.03060 0.00494 Ba 0
Ba2 0.20420 0.02120 0.52300 0.00507 Ba 0
Mn1 0.15660 0.12490 0.00660 0.00253 Mn 0
Mn2 0.34900 0.12070 0.50440 0.00507 Mn 0
Na1 0.39640 0.25000 0.86600 0.02026 Na 0
Si1 0.06190 0.00380 0.24800 0.00507 Si 0
Si2 0.26480 0.25000 0.24000 0.00507 Si 0
Si3 0.26400 0.25000 0.84400 0.00253 Si 0
Si4 0.06620 0.02770 0.68200 0.00253 Si 0
O1 0.30200 0.25000 0.04200 0.00380 O 0
O2 0.31500 0.25000 0.68000 0.01520 O 0
O3 0.41860 0.01800 0.97000 0.01520 O 0
O4 0.19300 0.25000 0.19100 0.00887 O 0
F5 0.38300 0.25000 0.38300 0.00507 F 0
O6 0.12200 -0.00200 0.80500 0.00253 O 0
O7 0.18360 -0.00100 0.12500 0.01013 O 0
O8 0.49270 0.03100 0.25500 0.00760 O 0
O-H9 0.05200 0.16400 0.67800 0.02026 O 1
O10 0.28220 0.13900 0.34500 0.00887 O 0
O11 0.22580 0.13900 0.84800 0.00253 O 0
O12 0.08720 0.11900 0.16300 0.01140 O 0
O13 0.41900 0.11500 0.64600 0.00887 O 0
Wat14 0.47600 0.25000 0.07800 0.00253 O 2

loop_
_cod_changelog_entry_id
_cod_changelog_entry_author
_cod_changelog_entry_date
_cod_changelog_entry_text
1
;cod-tools version 3.8.0
Id: cif_guess_AMCSD_atom_types 9574 2023-05-10 09:00:05Z saulius
;
2023-05-10T18:53:24+03:00
;Derived atom types and hydrogen counts
from atom names that follow the AMCSD naming convention
(Wat == water, O-H == hydroxyl).
;

loop_
_cod_related_entry_id
_cod_related_entry_database
_cod_related_entry_code
1 AMCSD 0014192
